data_7218867
loop_
_publ_author_name
'Nawrot, Iwona'
'Machura, Barbara'
'Kruszynski, Rafa\/l'

_publ_section_title
;
 Coordination assemblies of CdIIwith
 2,2&#x2032;:6&#x2032;,2&#x2032;&#x2032;-terpyridine (terpy),
 2,3,5,6-tetra-(2-pyridyl)pyrazine (tppz) and pseudohalide ions --
 structural diversification and luminescence properties
;
_journal_issue 4
_journal_name_full CrystEngComm
_journal_page_first 830
_journal_paper_doi 10.1039/C4CE02140A
_journal_volume 17
_journal_year 2015
_chemical_formula_moiety 'C26 H16 Cd N10 O3'
_chemical_formula_sum 'C26 H16 Cd N10 O3'
_chemical_formula_weight 628.89
_chemical_name_systematic
; 
 ? 
;
_space_group_IT_number 14
_symmetry_cell_setting monoclinic
_symmetry_space_group_name_Hall '-P 2yn'
_symmetry_space_group_name_H-M 'P 1 21/n 1'
_atom_sites_solution_hydrogens geom
_atom_sites_solution_primary direct
_atom_sites_solution_secondary difmap
_audit_creation_method SHELXL-97
_audit_update_record
;
2014-10-09 deposited with the CCDC.
2014-11-21 downloaded from the CCDC.
;
_cell_angle_alpha 90.00
_cell_angle_beta 97.826(3)
_cell_angle_gamma 90.00
_cell_formula_units_Z 4
_cell_length_a 9.2897(4)
_cell_length_b 8.9304(3)
_cell_length_c 31.2856(11)
_cell_measurement_reflns_used 6514
_cell_measurement_temperature 295.0
_cell_measurement_theta_max 29.2280
_cell_measurement_theta_min 3.3159
_cell_volume 2571.30(17)
_computing_cell_refinement 'CrysAlis RED v. 1.163 (UNIL IC & KUMA 2000)'
_computing_data_collection 'CrysAlis CCD v. 1.163 (UNIL IC & KUMA 2000)'
_computing_data_reduction 'CrysAlis RED v. 1.163 (UNIL IC & KUMA 2000)'
_computing_molecular_graphics
;XP in SHELXTL/PC (Sheldrick, 1990b)
 ORTEP-3 W v. 1.062 (Farrugia 1997)
;
_computing_publication_material
;SHELXL-97 (Sheldrick, 1997) and
 PLATON (Spek, 1990)
;
_computing_structure_refinement 'SHELXL-97 (Sheldrick, 1997)'
_computing_structure_solution 'SHELXS-97 (Sheldrick, 1990)'
_diffrn_ambient_temperature 295.0
_diffrn_measured_fraction_theta_full 0.997
_diffrn_measured_fraction_theta_max 0.997
_diffrn_radiation_monochromator graphite
_diffrn_radiation_source 'fine-focus sealed tube'
_diffrn_radiation_type MoK\a
_diffrn_radiation_wavelength 0.71073
_diffrn_reflns_av_R_equivalents 0.0464
_diffrn_reflns_av_sigmaI/netI 0.0597
_diffrn_reflns_limit_h_max 11
_diffrn_reflns_limit_h_min -10
_diffrn_reflns_limit_k_max 10
_diffrn_reflns_limit_k_min -10
_diffrn_reflns_limit_l_max 36
_diffrn_reflns_limit_l_min -37
_diffrn_reflns_number 12531
_diffrn_reflns_theta_full 25.05
_diffrn_reflns_theta_max 25.05
_diffrn_reflns_theta_min 3.32
_exptl_absorpt_coefficient_mu 0.900
_exptl_absorpt_correction_T_max 1.00000
_exptl_absorpt_correction_T_min 0.55013
_exptl_absorpt_correction_type empirical
_exptl_absorpt_process_details 'CrysAlis RED, (2005)'
_exptl_crystal_colour white
_exptl_crystal_density_diffrn 1.625
_exptl_crystal_density_method 'not measured'
_exptl_crystal_description prism
_exptl_crystal_F_000 1256
_exptl_crystal_size_max 0.15739
_exptl_crystal_size_mid 0.07055
_exptl_crystal_size_min 0.04470
_refine_diff_density_max 0.649
_refine_diff_density_min -0.705
_refine_diff_density_rms 0.084
_refine_ls_extinction_method none
_refine_ls_goodness_of_fit_ref 1.211
_refine_ls_hydrogen_treatment constr
_refine_ls_matrix_type full
_refine_ls_number_parameters 361
_refine_ls_number_reflns 4541
_refine_ls_number_restraints 0
_refine_ls_restrained_S_all 1.211
_refine_ls_R_factor_all 0.0746
_refine_ls_R_factor_gt 0.0468
_refine_ls_shift/su_max 0.001
_refine_ls_shift/su_mean 0.000
_refine_ls_structure_factor_coef Fsqd
_refine_ls_weighting_details 'calc w=1/[\s^2^(Fo^2^)+(0.0000P)^2^+8.4746P] where P=(Fo^2^+2Fc^2^)/3'
_refine_ls_weighting_scheme calc
_refine_ls_wR_factor_gt 0.0948
_refine_ls_wR_factor_ref 0.0980
_reflns_number_gt 3460
_reflns_number_total 4541
_reflns_threshold_expression >2sigma(I)
_cod_data_source_file c4ce02140a2.cif
_cod_data_source_block cd64
_cod_depositor_comments 'Adding full bibliography for 7218862--7218870.cif.'
_cod_original_sg_symbol_H-M P21/n
_cod_database_code 7218867

loop_
_symmetry_equiv_pos_as_xyz
'x, y, z'
'-x+1/2, y+1/2, -z+1/2'
'-x, -y, -z'
'x-1/2, -y-1/2, z-1/2'

loop_
_atom_site_label
_atom_site_type_symbol
_atom_site_fract_x
_atom_site_fract_y
_atom_site_fract_z
_atom_site_U_iso_or_equiv
_atom_site_adp_type
_atom_site_occupancy
_atom_site_symmetry_multiplicity
_atom_site_calc_flag
_atom_site_refinement_flags
Cd1 Cd 0.66520(4) 0.29464(5) 0.617790(13) 0.03496(13) Uani 1 1 d .
N97 N 0.7026(6) 0.5538(6) 0.62664(16) 0.0495(13) Uani 1 1 d .
O2 O 0.8549(6) 0.2910(7) 0.57013(16) 0.0801(15) Uani 1 1 d .
N1 N 0.6552(5) 0.2487(5) 0.69215(13) 0.0369(11) Uani 1 1 d .
N2 N 0.4342(4) 0.3577(5) 0.63843(13) 0.0317(10) Uani 1 1 d .
N7 N 0.9524(6) 0.2754(6) 0.60095(19) 0.0509(13) Uani 1 1 d .
O1 O 0.9186(5) 0.2692(6) 0.63778(15) 0.0726(15) Uani 1 1 d .
N3 N 0.4950(5) 0.3439(5) 0.55784(13) 0.0380(12) Uani 1 1 d .
C4 C 0.5118(6) 0.2206(7) 0.74883(16) 0.0401(14) Uani 1 1 d .
H4 H 0.4255 0.2393 0.7599 0.048 Uiso 1 1 calc R
C98 C 0.6714(7) 0.6736(7) 0.63242(18) 0.0433(15) Uani 1 1 d .
C5 C 0.5315(5) 0.2751(6) 0.70895(15) 0.0311(12) Uani 1 1 d .
C6 C 0.4210(5) 0.3644(6) 0.68067(15) 0.0287(12) Uani 1 1 d .
C24 C 0.5145(7) 0.3026(8) 0.51814(17) 0.0516(16) Uani 1 1 d .
H24 H 0.6032 0.2611 0.5139 0.062 Uiso 1 1 calc R
N5 N 0.2345(4) 0.5463(5) 0.66539(13) 0.0346(11) Uani 1 1 d .
C19 C 0.3523(5) 0.4433(6) 0.60987(15) 0.0304(12) Uani 1 1 d .
C13 C 0.2593(5) 0.5489(6) 0.62442(16) 0.0319(12) Uani 1 1 d .
C14 C 0.1929(6) 0.6776(7) 0.59867(17) 0.0407(15) Uani 1 1 d .
C7 C 0.3104(5) 0.4526(6) 0.69340(16) 0.0313(12) Uani 1 1 d .
C20 C 0.3679(6) 0.4082(6) 0.56396(15) 0.0337(13) Uani 1 1 d .
O3 O 1.0812(5) 0.2637(7) 0.59546(19) 0.0931(19) Uani 1 1 d .
C3 C 0.6206(6) 0.1381(7) 0.77240(18) 0.0487(16) Uani 1 1 d .
H3 H 0.6074 0.0985 0.7991 0.058 Uiso 1 1 calc R
C8 C 0.2712(6) 0.4542(6) 0.73818(16) 0.0331(12) Uani 1 1 d .
N99 N 0.6358(7) 0.0402(7) 0.6072(2) 0.0700(18) Uani 1 1 d .
C2 C 0.7471(7) 0.1154(8) 0.75617(19) 0.0519(17) Uani 1 1 d .
H2 H 0.8234 0.0639 0.7721 0.062 Uiso 1 1 calc R
C1 C 0.7604(6) 0.1699(7) 0.71579(18) 0.0474(16) Uani 1 1 d .
H1 H 0.8460 0.1514 0.7044 0.057 Uiso 1 1 calc R
C21 C 0.2572(6) 0.4270(7) 0.53032(17) 0.0457(15) Uani 1 1 d .
H21 H 0.1693 0.4691 0.5351 0.055 Uiso 1 1 calc R
N4 N 0.3623(5) 0.5249(6) 0.76818(14) 0.0486(13) Uani 1 1 d .
C12 C 0.1461(6) 0.3851(7) 0.74640(18) 0.0435(15) Uani 1 1 d .
H12 H 0.0845 0.3393 0.7243 0.052 Uiso 1 1 calc R
N6 N 0.2792(6) 0.7454(6) 0.57396(17) 0.0587(15) Uani 1 1 d .
C99 C 0.6371(7) -0.0730(8) 0.6226(2) 0.0536(18) Uani 1 1 d .
C11 C 0.1137(7) 0.3850(8) 0.7878(2) 0.0557(17) Uani 1 1 d .
H11 H 0.0307 0.3371 0.7945 0.067 Uiso 1 1 calc R
C9 C 0.3256(8) 0.5263(8) 0.80814(19) 0.0601(19) Uani 1 1 d .
H9 H 0.3852 0.5776 0.8296 0.072 Uiso 1 1 calc R
C15 C 0.0560(7) 0.7285(9) 0.6033(2) 0.0594(19) Uani 1 1 d .
H15 H -0.0015 0.6776 0.6206 0.071 Uiso 1 1 calc R
C22 C 0.2786(8) 0.3823(9) 0.48926(18) 0.0585(19) Uani 1 1 d .
H22 H 0.2054 0.3951 0.4661 0.070 Uiso 1 1 calc R
N98 N 0.6302(9) 0.8022(9) 0.6437(2) 0.104(3) Uani 1 1 d .
C23 C 0.4081(8) 0.3191(8) 0.48306(18) 0.0597(19) Uani 1 1 d .
H23 H 0.4243 0.2879 0.4558 0.072 Uiso 1 1 calc R
C10 C 0.2047(8) 0.4559(8) 0.8190(2) 0.0588(19) Uani 1 1 d .
H10 H 0.1852 0.4567 0.8474 0.071 Uiso 1 1 calc R
C17 C 0.0916(11) 0.9265(10) 0.5565(2) 0.085(3) Uani 1 1 d .
H17 H 0.0592 1.0120 0.5411 0.102 Uiso 1 1 calc R
C16 C 0.0063(9) 0.8567(10) 0.5817(3) 0.082(3) Uani 1 1 d .
H16 H -0.0852 0.8945 0.5845 0.098 Uiso 1 1 calc R
C18 C 0.2266(10) 0.8697(9) 0.5538(2) 0.083(3) Uani 1 1 d .
H18 H 0.2855 0.9206 0.5368 0.099 Uiso 1 1 calc R

loop_
_atom_site_aniso_label
_atom_site_aniso_U_11
_atom_site_aniso_U_22
_atom_site_aniso_U_33
_atom_site_aniso_U_23
_atom_site_aniso_U_13
_atom_site_aniso_U_12
Cd1 0.0432(2) 0.0273(2) 0.0350(2) 0.0012(2) 0.00762(16) 0.0069(2)
N97 0.067(3) 0.034(3) 0.045(3) 0.000(3) -0.003(3) 0.000(3)
O2 0.084(4) 0.099(5) 0.060(3) 0.005(3) 0.021(3) 0.008(3)
N1 0.044(3) 0.031(3) 0.034(2) 0.004(2) 0.000(2) 0.005(2)
N2 0.035(2) 0.031(3) 0.028(2) 0.004(2) 0.0021(18) 0.001(2)
N7 0.050(3) 0.040(3) 0.066(4) 0.005(3) 0.018(3) 0.000(3)
O1 0.057(3) 0.094(5) 0.069(3) 0.024(3) 0.017(2) 0.015(3)
N3 0.053(3) 0.037(3) 0.025(2) -0.006(2) 0.007(2) 0.005(2)
C4 0.048(3) 0.040(4) 0.032(3) 0.003(3) 0.003(2) 0.001(3)
C98 0.063(4) 0.036(4) 0.032(3) 0.004(3) 0.009(3) -0.002(3)
C5 0.039(3) 0.027(3) 0.027(3) 0.001(2) 0.001(2) 0.000(2)
C6 0.036(3) 0.028(3) 0.022(3) 0.004(2) 0.004(2) -0.003(2)
C24 0.072(4) 0.047(4) 0.037(3) -0.003(3) 0.013(3) 0.009(4)
N5 0.038(2) 0.036(3) 0.031(2) 0.000(2) 0.0048(19) 0.006(2)
C19 0.035(3) 0.030(3) 0.026(3) 0.000(2) 0.002(2) -0.004(2)
C13 0.032(3) 0.034(3) 0.029(3) 0.002(3) 0.003(2) 0.003(2)
C14 0.051(3) 0.040(4) 0.029(3) -0.004(3) 0.000(3) 0.013(3)
C7 0.038(3) 0.029(3) 0.027(3) -0.002(3) 0.004(2) -0.004(2)
C20 0.049(3) 0.027(3) 0.024(3) 0.001(2) 0.002(2) 0.000(3)
O3 0.055(3) 0.102(5) 0.129(5) -0.007(4) 0.041(3) -0.010(3)
C3 0.059(4) 0.051(4) 0.034(3) 0.014(3) -0.002(3) -0.001(3)
C8 0.045(3) 0.026(3) 0.029(3) 0.001(3) 0.009(2) 0.004(3)
N99 0.106(5) 0.023(3) 0.082(5) -0.003(3) 0.017(4) 0.009(3)
C2 0.056(4) 0.054(4) 0.041(4) 0.012(3) -0.010(3) 0.011(3)
C1 0.047(3) 0.046(4) 0.047(4) 0.006(3) 0.002(3) 0.013(3)
C21 0.054(4) 0.050(4) 0.031(3) -0.001(3) -0.001(3) 0.004(3)
N4 0.064(3) 0.052(4) 0.029(3) -0.004(3) 0.006(2) -0.011(3)
C12 0.047(3) 0.047(4) 0.038(3) 0.001(3) 0.013(3) 0.002(3)
N6 0.084(4) 0.042(4) 0.053(3) 0.015(3) 0.024(3) 0.022(3)
C99 0.074(5) 0.035(4) 0.054(4) -0.009(4) 0.016(3) 0.013(3)
C11 0.063(4) 0.053(5) 0.056(4) 0.011(4) 0.024(3) 0.004(3)
C9 0.092(5) 0.060(5) 0.028(3) -0.006(3) 0.006(3) -0.007(4)
C15 0.052(4) 0.071(5) 0.053(4) 0.006(4) 0.000(3) 0.022(4)
C22 0.075(5) 0.070(5) 0.026(3) 0.001(3) -0.007(3) -0.003(4)
N98 0.198(8) 0.053(5) 0.076(5) -0.002(4) 0.064(5) 0.036(5)
C23 0.094(5) 0.059(5) 0.027(3) -0.008(3) 0.009(3) 0.001(4)
C10 0.091(5) 0.058(5) 0.032(3) 0.012(3) 0.028(4) 0.015(4)
C17 0.139(8) 0.066(6) 0.045(4) 0.008(4) 0.000(5) 0.057(6)
C16 0.077(5) 0.095(7) 0.068(5) -0.001(5) -0.012(4) 0.048(5)
C18 0.138(8) 0.056(5) 0.059(5) 0.020(4) 0.033(5) 0.033(5)

loop_
_atom_type_symbol
_atom_type_description
_atom_type_scat_dispersion_real
_atom_type_scat_dispersion_imag
_atom_type_scat_source
C C 0.0033 0.0016 'International Tables Vol C Tables 4.2.6.8 and 6.1.1.4'
H H 0.0000 0.0000 'International Tables Vol C Tables 4.2.6.8 and 6.1.1.4'
N N 0.0061 0.0033 'International Tables Vol C Tables 4.2.6.8 and 6.1.1.4'
Cd Cd -0.8075 1.2024 'International Tables Vol C Tables 4.2.6.8 and 6.1.1.4'
O O 0.0106 0.0060 'International Tables Vol C Tables 4.2.6.8 and 6.1.1.4'

loop_
_geom_angle_atom_site_label_1
_geom_angle_atom_site_label_2
_geom_angle_atom_site_label_3
_geom_angle
_geom_angle_site_symmetry_3
N99 Cd1 N3 90.9(2) .
N99 Cd1 N97 177.6(2) .
N3 Cd1 N97 88.97(17) .
N99 Cd1 O1 92.1(2) .
N3 Cd1 O1 140.83(16) .
N97 Cd1 O1 86.42(19) .
N99 Cd1 N1 87.20(19) .
N3 Cd1 N1 135.20(15) .
N97 Cd1 N1 94.56(16) .
O1 Cd1 N1 83.96(16) .
N99 Cd1 N2 100.3(2) .
N3 Cd1 N2 68.69(14) .
N97 Cd1 N2 81.95(17) .
O1 Cd1 N2 148.17(16) .
N1 Cd1 N2 67.67(14) .
N99 Cd1 O2 88.9(2) .
N3 Cd1 O2 88.73(16) .
N97 Cd1 O2 88.7(2) .
O1 Cd1 O2 52.32(16) .
N1 Cd1 O2 135.91(16) .
N2 Cd1 O2 155.59(16) .
C98 N97 Cd1 156.1(5) .
N7 O2 Cd1 92.2(3) .
C1 N1 C5 118.2(5) .
C1 N1 Cd1 120.5(4) .
C5 N1 Cd1 120.0(3) .
C19 N2 C6 120.9(4) .
C19 N2 Cd1 113.9(3) .
C6 N2 Cd1 118.7(3) .
O1 N7 O3 120.0(6) .
O1 N7 O2 118.6(5) .
O3 N7 O2 121.4(6) .
N7 O1 Cd1 96.9(3) .
C24 N3 C20 118.9(5) .
C24 N3 Cd1 122.4(4) .
C20 N3 Cd1 118.5(3) .
C5 C4 C3 119.7(5) .
N97 C98 N98 172.1(7) .
N1 C5 C4 121.2(5) .
N1 C5 C6 114.6(4) .
C4 C5 C6 124.2(5) .
N2 C6 C7 118.3(4) .
N2 C6 C5 114.3(4) .
C7 C6 C5 127.4(4) .
N3 C24 C23 122.6(6) .
C13 N5 C7 119.7(4) .
N2 C19 C13 119.4(4) .
N2 C19 C20 113.7(5) .
C13 C19 C20 126.8(5) .
N5 C13 C19 119.8(5) .
N5 C13 C14 114.9(5) .
C19 C13 C14 125.1(5) .
N6 C14 C15 123.3(6) .
N6 C14 C13 115.3(5) .
C15 C14 C13 121.3(6) .
N5 C7 C6 120.6(5) .
N5 C7 C8 115.7(5) .
C6 C7 C8 123.8(5) .
N3 C20 C21 121.3(5) .
N3 C20 C19 115.2(4) .
C21 C20 C19 123.2(5) .
C2 C3 C4 119.2(5) .
N4 C8 C12 123.6(5) .
N4 C8 C7 116.8(5) .
C12 C8 C7 119.5(5) .
C99 N99 Cd1 146.5(6) .
C3 C2 C1 118.8(5) .
N1 C1 C2 122.8(6) .
C20 C21 C22 119.1(6) .
C8 N4 C9 116.3(5) .
C8 C12 C11 118.6(6) .
C14 N6 C18 116.2(6) .
N99 C99 N98 173.4(8) 1_545
C10 C11 C12 118.9(6) .
N4 C9 C10 123.3(6) .
C14 C15 C16 118.4(7) .
C23 C22 C21 119.4(6) .
C98 N98 C99 126.3(6) 1_565
C22 C23 C24 118.7(6) .
C11 C10 C9 119.2(6) .
C16 C17 C18 118.9(8) .
C17 C16 C15 119.2(7) .
N6 C18 C17 124.0(8) .

loop_
_geom_bond_atom_site_label_1
_geom_bond_atom_site_label_2
_geom_bond_distance
_geom_bond_site_symmetry_2
Cd1 N99 2.307(6) .
Cd1 N3 2.325(4) .
Cd1 N97 2.351(6) .
Cd1 O1 2.363(4) .
Cd1 N1 2.377(4) .
Cd1 N2 2.391(4) .
Cd1 O2 2.459(5) .
N97 C98 1.130(7) .
O2 N7 1.238(6) .
N1 C1 1.342(7) .
N1 C5 1.348(6) .
N2 C19 1.332(6) .
N2 C6 1.345(6) .
N7 O1 1.236(6) .
N7 O3 1.236(6) .
N3 C24 1.331(7) .
N3 C20 1.350(7) .
C4 C5 1.375(7) .
C4 C3 1.381(8) .
C98 N98 1.275(9) .
C5 C6 1.491(7) .
C6 C7 1.395(7) .
C24 C23 1.381(8) .
N5 C13 1.333(6) .
N5 C7 1.340(6) .
C19 C13 1.396(7) .
C19 C20 1.496(7) .
C13 C14 1.489(7) .
C14 N6 1.333(8) .
C14 C15 1.376(8) .
C7 C8 1.495(7) .
C20 C21 1.378(7) .
C3 C2 1.357(8) .
C8 N4 1.334(7) .
C8 C12 1.370(8) .
N99 C99 1.119(9) .
C2 C1 1.375(8) .
C21 C22 1.385(8) .
N4 C9 1.340(7) .
C12 C11 1.370(8) .
N6 C18 1.336(9) .
C99 N98 1.303(10) 1_545
C11 C10 1.357(9) .
C9 C10 1.369(9) .
C15 C16 1.376(10) .
C22 C23 1.366(9) .
N98 C99 1.303(10) 1_565
C17 C16 1.345(11) .
C17 C18 1.366(11) .

loop_
_geom_hbond_atom_site_label_D
_geom_hbond_atom_site_label_H
_geom_hbond_atom_site_label_A
_geom_hbond_distance_DH
_geom_hbond_distance_HA
_geom_hbond_distance_DA
_geom_hbond_angle_DHA
_geom_hbond_site_symmetry_A
C1 H1 O1 0.93 2.51 3.143(8) 125.8 .
C11 H11 N98 0.93 2.62 3.404(9) 142.6 2_546
